data_1528270
loop_
_publ_author_name
'van Vucht, J.H.N.'
'Bruning, H.A.C.M.'
'Donkersloot, H.C.'
'Gomes de Mesquita, A.H.'

_publ_section_title
;
 The system vanadium-gallium
;
_journal_name_full 'Philips Research Reports'
_journal_page_first 407
_journal_page_last 421
_journal_volume 19
_journal_year 1964
_chemical_formula_sum 'Sn5 Ti6'
_space_group_IT_number 71
_symmetry_space_group_name_Hall '-I 2 2'
_symmetry_space_group_name_H-M 'I m m m'
_cell_angle_alpha 90
_cell_angle_beta 90
_cell_angle_gamma 90
_cell_formula_units_Z 4
_cell_length_a 16.93
_cell_length_b 9.144
_cell_length_c 5.735
_cell_volume 887.823
_citation_journal_id_ASTM PRREA9
_cod_data_source_file vanVucht_PRREA9_1964_68.cif
_cod_data_source_block Sn5Ti6
_cod_original_cell_volume 887.8235
_cod_database_code 1528270

loop_
_symmetry_equiv_pos_as_xyz
x,y,z
-x,-y,z
x,-y,-z
-x,y,-z
-x,-y,-z
x,y,-z
-x,y,z
x,-y,z
x+1/2,y+1/2,z+1/2
-x+1/2,-y+1/2,z+1/2
x+1/2,-y+1/2,-z+1/2
-x+1/2,y+1/2,-z+1/2
-x+1/2,-y+1/2,-z+1/2
x+1/2,y+1/2,-z+1/2
-x+1/2,y+1/2,z+1/2
x+1/2,-y+1/2,z+1/2

loop_
_atom_site_label
_atom_site_type_symbol
_atom_site_fract_x
_atom_site_fract_y
_atom_site_fract_z
_atom_site_occupancy
_atom_site_U_iso_or_equiv
Ti3 Ti 0.25 0.25 0.25 1 0.0
Sn3 Sn 0 0 0.249 1 0.0
Ti2 Ti 0.5 0 0.26 1 0.0
Ti1 Ti 0.156 0 0 1 0.0
Sn4 Sn 0.108 0.305 0 1 0.0
Ti4 Ti 0.41 0.275 0 1 0.0
Sn1 Sn 0.322 0 0 1 0.0
Sn2 Sn 0.289 0.5 0 1 0.0
